data_7010418
loop_
_publ_author_name
'Hambley, Trevor W.'
'Lindoy, Leonard F.'
'Reimers, Jeffrey R.'
'Turner, Peter'
'Wei, Gang'
'Widmer-Cooper, Asaph N.'

_publ_section_title
;
 Macrocyclic ligand design. X-Ray, DFT and solution studies of the
 effect of N-methylation and N-benzylation of
 1,4,10,13-tetraoxa-7,16-diazacyclooctadecane on its affinity for
 selected transition and post-transition metal ions
;
_journal_issue 5
_journal_name_full 'Journal of the Chemical Society, Dalton Transactions'
_journal_page_first 614
_journal_paper_doi 10.1039/b008789k
_journal_year 2001
_chemical_formula_sum 'C12 H26 Ag F6 N2 O4 P'
_chemical_formula_weight 515.18
_space_group_IT_number 15
_symmetry_cell_setting monoclinic
_symmetry_Int_Tables_number 15
_symmetry_space_group_name_Hall '-C 2yc'
_symmetry_space_group_name_H-M 'C 1 2/c 1'
_audit_creation_date 1999-09-04
_audit_creation_method 'by teXsan v1.8'
_audit_update_record
;
?
;
_cell_angle_alpha 90
_cell_angle_beta 97.427(1)
_cell_angle_gamma 90
_cell_formula_units_Z 4
_cell_length_a 15.3255(5)
_cell_length_b 8.5474(3)
_cell_length_c 14.5016(5)
_cell_measurement_reflns_used 7953
_cell_measurement_temperature 273.2
_cell_measurement_theta_max 27.987
_cell_measurement_theta_min 2.131
_cell_volume 1883.67(11)
_computing_cell_refinement 'MSC/AFC Diffractometer Control'
_computing_data_collection 'MSC/AFC Diffractometer Control'
_computing_data_reduction 'teXsan (MSC, 1992-1997)'
_computing_publication_material 'teXsan (MSC, 1992-1997)'
_computing_structure_refinement 'teXsan (MSC, 1992-1997)'
_computing_structure_solution
;
SHELXS86 (Sheldrick, 1985)
;
_diffrn_ambient_temperature 294(2)
_diffrn_measurement_device_type 'Bruker SMART 1000 CCD'
_diffrn_measurement_method \w
_diffrn_orient_matrix_UB_11 0.00000
_diffrn_orient_matrix_UB_12 0.00000
_diffrn_orient_matrix_UB_13 0.00000
_diffrn_orient_matrix_UB_21 0.00000
_diffrn_orient_matrix_UB_22 0.00000
_diffrn_orient_matrix_UB_23 0.00000
_diffrn_orient_matrix_UB_31 0.00000
_diffrn_orient_matrix_UB_32 0.00000
_diffrn_orient_matrix_UB_33 0.00000
_diffrn_radiation_monochromator graphite
_diffrn_radiation_source 'sealed tube'
_diffrn_radiation_type MoK\a
_diffrn_radiation_wavelength 0.71069
_diffrn_reflns_av_R_equivalents 0.02224
_diffrn_reflns_av_sigmaI/netI 0.020
_diffrn_reflns_limit_h_max 19
_diffrn_reflns_limit_h_min -19
_diffrn_reflns_limit_k_max 10
_diffrn_reflns_limit_k_min -11
_diffrn_reflns_limit_l_max 18
_diffrn_reflns_limit_l_min -19
_diffrn_reflns_number 9764
_diffrn_reflns_reduction_process 'Lp corrections applied'
_diffrn_reflns_theta_max 28.00
_diffrn_reflns_theta_min 1.41
_diffrn_standards_decay_% 0.22
_diffrn_standards_interval_count 0
_diffrn_standards_number 261
_exptl_absorpt_coefficient_mu 1.363
_exptl_absorpt_correction_T_max 1.000
_exptl_absorpt_correction_T_min 0.757
_exptl_absorpt_correction_type empirical
_exptl_absorpt_process_details
;
SADABS (Sheldrick, 1996)
;
_exptl_crystal_colour colourless
_exptl_crystal_density_diffrn 3.143
_exptl_crystal_density_meas ?
_exptl_crystal_description plate
_exptl_crystal_F_000 1832.00
_exptl_crystal_size_max 0.40
_exptl_crystal_size_mid 0.40
_exptl_crystal_size_min 0.10
_refine_diff_density_max 0.75
_refine_diff_density_min -0.62
_refine_ls_extinction_coef 0.00000178(7)
_refine_ls_extinction_expression
;
equ(3) Acta Cryst.(1968) A24, p213.
;
_refine_ls_extinction_method 'Zachariasen (1967)'
_refine_ls_goodness_of_fit_all 3.815
_refine_ls_goodness_of_fit_ref 3.976
_refine_ls_hydrogen_treatment noref
_refine_ls_matrix_type full
_refine_ls_number_constraints 0
_refine_ls_number_parameters 120
_refine_ls_number_reflns 2027
_refine_ls_number_restraints 0
_refine_ls_R_factor_all 0.0363
_refine_ls_R_factor_gt 0.0345
_refine_ls_shift/su_max 0.0000
_refine_ls_shift/su_mean 0.0000
_refine_ls_structure_factor_coef F
_refine_ls_weighting_details 'w =3D 1/[\s^2^(Fo)]'
_refine_ls_weighting_scheme sigma
_refine_ls_wR_factor_all 0.0376
_refine_ls_wR_factor_ref 0.0375
_reflns_number_gt 2027
_reflns_number_total 2356
_reflns_threshold_expression I>2.50\s(I)
_cod_data_source_file b008789k.txt
_cod_data_source_block '[Ag(1)]PF6'
_cod_original_cell_volume 1883.7(1)
_cod_original_sg_symbol_H-M 'C 2/c      '
_cod_original_formula_sum 'C12 H26 Ag1 F6 N2 O4 P1 '
_cod_database_code 7010418

loop_
_symmetry_equiv_pos_as_xyz
'   +x,   +y,   +z'
'1/2+x,1/2+y,   +z'
'   -x,   +y,1/2-z'
1/2-x,1/2+y,1/2-z
'   -x,   -y,   -z'
'1/2-x,1/2-y,   -z'
'   +x,   -y,1/2+z'
1/2+x,1/2-y,1/2+z

loop_
_atom_site_label
_atom_site_fract_x
_atom_site_fract_y
_atom_site_fract_z
_atom_site_U_iso_or_equiv
_atom_site_occupancy
_atom_site_refinement_flags
_atom_site_adp_type
_atom_site_calc_flag
_atom_site_calc_attached_atom
Ag(1) 0.5000 0.17058(4) 0.7500 0.0473(1) 1.000 ST Uani d ?
P(1) 0.0000 -0.1645(1) 0.2500 0.0465(3) 1.000 ST Uani d ?
F(1) 0.0488(2) -0.0413(5) 0.3147(3) 0.173(2) 1.000 . Uani d ?
F(2) 0.0768(2) -0.1618(3) 0.1880(2) 0.107(1) 1.000 . Uani d ?
F(3) -0.0489(3) -0.2838(6) 0.1840(2) 0.173(2) 1.000 . Uani d ?
O(1) 0.6266(2) 0.1140(3) 0.5643(2) 0.0592(7) 1.000 . Uani d ?
O(2) 0.6827(1) 0.1303(3) 0.7649(2) 0.0539(6) 1.000 . Uani d ?
N(1) 0.4483(2) 0.1611(3) 0.6016(2) 0.0430(6) 1.000 . Uani d ?
C(1) 0.4944(2) 0.2622(4) 0.5402(2) 0.058(1) 1.000 . Uani d ?
C(2) 0.5912(3) 0.2669(4) 0.5690(2) 0.060(1) 1.000 . Uani d ?
C(3) 0.7143(2) 0.1005(4) 0.6092(3) 0.063(1) 1.000 . Uani d ?
C(4) 0.7190(2) 0.0255(4) 0.7033(3) 0.061(1) 1.000 . Uani d ?
C(5) 0.6970(2) 0.0808(4) 0.8591(2) 0.060(1) 1.000 . Uani d ?
C(6) 0.3530(2) 0.1864(4) 0.5844(2) 0.0543(9) 1.000 . Uani d ?
H(1) 0.4575 0.0567 0.5826 0.052 1.000 . Uiso c ?
H(2) 0.4835 0.2230 0.4784 0.069 1.000 . Uiso c ?
H(3) 0.4718 0.3655 0.5419 0.069 1.000 . Uiso c ?
H(4) 0.6028 0.3048 0.6309 0.072 1.000 . Uiso c ?
H(5) 0.6177 0.3344 0.5286 0.072 1.000 . Uiso c ?
H(6) 0.7472 0.0389 0.5714 0.076 1.000 . Uiso c ?
H(7) 0.7394 0.2021 0.6163 0.076 1.000 . Uiso c ?
H(8) 0.7786 0.0038 0.7265 0.073 1.000 . Uiso c ?
H(9) 0.6863 -0.0693 0.6985 0.073 1.000 . Uiso c ?
H(10) 0.6770 -0.0238 0.8636 0.073 1.000 . Uiso c ?
H(11) 0.7580 0.0860 0.8813 0.073 1.000 . Uiso c ?
H(12) 0.3409 0.2918 0.5992 0.065 1.000 . Uiso c ?
H(13) 0.3337 0.1681 0.5203 0.065 1.000 . Uiso c ?

loop_
_atom_site_aniso_label
_atom_site_aniso_U_11
_atom_site_aniso_U_22
_atom_site_aniso_U_33
_atom_site_aniso_U_12
_atom_site_aniso_U_13
_atom_site_aniso_U_23
Ag(1) 0.0457(2) 0.0595(2) 0.0359(2) 0.0000 0.0016(1) 0.0000
P(1) 0.0505(6) 0.0443(6) 0.0448(6) 0.0000 0.0060(5) 0.0000
F(1) 0.145(3) 0.204(4) 0.179(3) -0.071(3) 0.052(3) -0.131(3)
F(2) 0.076(2) 0.174(3) 0.078(2) -0.018(2) 0.031(1) -0.026(2)
F(3) 0.204(4) 0.217(4) 0.106(2) -0.140(3) 0.048(2) -0.069(2)
O(1) 0.060(1) 0.056(1) 0.063(1) 0.005(1) 0.013(1) -0.014(1)
O(2) 0.051(1) 0.053(1) 0.058(1) 0.007(1) 0.009(1) 0.002(1)
N(1) 0.050(1) 0.044(1) 0.035(1) 0.009(1) 0.002(1) -0.006(1)
C(1) 0.074(2) 0.059(2) 0.041(2) 0.013(2) 0.015(1) 0.008(1)
C(2) 0.076(2) 0.053(2) 0.056(2) 0.001(2) 0.028(2) 0.001(2)
C(3) 0.052(2) 0.064(2) 0.077(2) -0.003(2) 0.024(2) -0.018(2)
C(4) 0.045(2) 0.054(2) 0.085(2) 0.004(1) 0.010(2) -0.009(2)
C(5) 0.048(2) 0.065(2) 0.066(2) 0.000(2) -0.003(2) 0.015(2)
C(6) 0.053(2) 0.061(2) 0.046(2) 0.012(2) -0.005(1) -0.008(1)

loop_
_atom_type_symbol
_atom_type_oxidation_number
_atom_type_number_in_cell
_atom_type_scat_dispersion_real
_atom_type_scat_dispersion_imag
_atom_type_scat_source
C 0 48 0.002 0.002
;International Tables for Crystallography
(1992, Vol. C, Tables 4.2.6.8 and 6.1.1.1)
;
H 0 104 0.000 0.000
;International Tables for Crystallography
(1992, Vol. C, Table 6.1.1.2)
;
N 0 8 0.004 0.003
;International Tables for Crystallography
(1992, Vol. C, Tables 4.2.6.8 and 6.1.1.1)
;
O 0 16 0.008 0.006
;International Tables for Crystallography
(1992, Vol. C, Tables 4.2.6.8 and 6.1.1.1)
;
Ag 0 4 -1.085 1.101
;International Tables for Crystallography
(1992, Vol. C, Tables 4.2.6.8 and 6.1.1.1)
;
P 0 4 0.090 0.095
;International Tables for Crystallography
(1992, Vol. C, Tables 4.2.6.8 and 6.1.1.1)
;
F 0 24 0.014 0.010
;International Tables for Crystallography
(1992, Vol. C, Tables 4.2.6.8 and 6.1.1.1)
;

loop_
_geom_angle_atom_site_label_1
_geom_angle_atom_site_label_2
_geom_angle_atom_site_label_3
_geom_angle
_geom_angle_site_symmetry_1
_geom_angle_site_symmetry_2
_geom_angle_site_symmetry_3
_geom_angle_publ_flag
O(2) Ag(1) N(1) 107.55(8) . . . yes
O(2) Ag(1) O(2*) 165.89(6) . . . yes
O(2) Ag(1) N(1*) 71.90(8) . . . yes
N(1) Ag(1) O(2*) 71.90(8) . . . yes
N(1) Ag(1) N(1*) 175.77(8) . . . yes
O(2*) Ag(1) N(1*) 107.55(8) . . . yes
F(1) P(1) F(2) 89.9(2) . . . yes
F(1) P(1) F(3) 178.7(2) . . . yes
F(1) P(1) F(1*) 93.7(2) . . . yes
F(1) P(1) F(2*) 89.0(2) . . . yes
F(1) P(1) F(3*) 85.1(2) . . . yes
F(2) P(1) F(3) 89.7(2) . . . yes
F(2) P(1) F(1*) 89.0(2) . . . yes
F(2) P(1) F(2*) 178.3(2) . . . yes
F(2) P(1) F(3*) 91.4(2) . . . yes
F(3) P(1) F(1*) 85.1(2) . . . yes
F(3) P(1) F(2*) 91.4(2) . . . yes
F(3) P(1) F(3*) 96.2(2) . . . yes
F(1*) P(1) F(2*) 89.9(2) . . . yes
F(1*) P(1) F(3*) 178.7(2) . . . yes
F(2*) P(1) F(3*) 89.7(2) . . . yes
C(2) O(1) C(3) 113.4(3) . . . yes
Ag(1) O(2) C(4) 119.7(2) . . . yes
Ag(1) O(2) C(5) 98.1(2) . . . yes
C(4) O(2) C(5) 113.0(2) . . . yes
Ag(1) N(1) C(1) 115.3(2) . . . yes
Ag(1) N(1) C(6) 112.8(2) . . . yes
Ag(1) N(1) H(1) 105.8 . . . no
C(1) N(1) C(6) 110.6(2) . . . yes
C(1) N(1) H(1) 105.8 . . . no
C(6) N(1) H(1) 105.8 . . . no
N(1) C(1) C(2) 112.4(3) . . . yes
N(1) C(1) H(2) 108.7 . . . no
N(1) C(1) H(3) 108.7 . . . no
C(2) C(1) H(2) 108.7 . . . no
C(2) C(1) H(3) 108.7 . . . no
H(2) C(1) H(3) 109.5 . . . no
O(1) C(2) C(1) 109.6(3) . . . yes
O(1) C(2) H(4) 109.5 . . . no
O(1) C(2) H(5) 109.5 . . . no
C(1) C(2) H(4) 109.5 . . . no
C(1) C(2) H(5) 109.5 . . . no
H(4) C(2) H(5) 109.5 . . . no
O(1) C(3) C(4) 112.5(3) . . . yes
O(1) C(3) H(6) 108.7 . . . no
O(1) C(3) H(7) 108.7 . . . no
C(4) C(3) H(6) 108.7 . . . no
C(4) C(3) H(7) 108.7 . . . no
H(6) C(3) H(7) 109.5 . . . no
O(2) C(4) C(3) 108.9(3) . . . yes
O(2) C(4) H(8) 109.6 . . . no
O(2) C(4) H(9) 109.6 . . . no
C(3) C(4) H(8) 109.6 . . . no
C(3) C(4) H(9) 109.6 . . . no
H(8) C(4) H(9) 109.5 . . . no
O(2) C(5) H(10) 109.7 . . . no
O(2) C(5) H(11) 109.7 . . . no
O(2) C(5) C(6*) 108.7(3) . . . yes
H(10) C(5) H(11) 109.5 . . . no
H(10) C(5) C(6*) 109.7 . . . no
H(11) C(5) C(6*) 109.7 . . . no
N(1) C(6) H(12) 108.6 . . . no
N(1) C(6) H(13) 108.6 . . . no
N(1) C(6) C(5*) 112.8(3) . . . yes
H(12) C(6) H(13) 109.5 . . . no
H(12) C(6) C(5*) 108.6 . . . no
H(13) C(6) C(5*) 108.6 . . . no
Ag(1) O(2*) C(5*) 98.1(2) . . . yes
Ag(1) O(2*) C(4*) 119.7(2) . . . yes
C(5*) O(2*) C(4*) 113.0(2) . . . yes
Ag(1) N(1*) C(6*) 112.8(2) . . . yes
Ag(1) N(1*) C(1*) 115.3(2) . . . yes
Ag(1) N(1*) H(1*) 105.8 . . . no
C(6*) N(1*) C(1*) 110.6(2) . . . yes
C(6*) N(1*) H(1*) 105.8 . . . no
C(1*) N(1*) H(1*) 105.8 . . . no
C(5) C(6*) N(1*) 112.8(3) . . . yes
C(5) C(6*) H(12*) 108.6 . . . no
C(5) C(6*) H(13*) 108.6 . . . no
N(1*) C(6*) H(12*) 108.6 . . . no
N(1*) C(6*) H(13*) 108.6 . . . no
H(12*) C(6*) H(13*) 109.5 . . . no
C(6) C(5*) O(2*) 108.7(3) . . . yes
C(6) C(5*) H(10*) 109.7 . . . no
C(6) C(5*) H(11*) 109.7 . . . no
O(2*) C(5*) H(10*) 109.7 . . . no
O(2*) C(5*) H(11*) 109.7 . . . no
H(10*) C(5*) H(11*) 109.5 . . . no
O(2*) C(4*) C(3*) 108.9(3) . . . yes
O(2*) C(4*) H(8*) 109.6 . . . no
O(2*) C(4*) H(9*) 109.6 . . . no
C(3*) C(4*) H(8*) 109.6 . . . no
C(3*) C(4*) H(9*) 109.6 . . . no
H(8*) C(4*) H(9*) 109.5 . . . no
N(1*) C(1*) C(2*) 112.4(3) . . . yes
N(1*) C(1*) H(2*) 108.7 . . . no
N(1*) C(1*) H(3*) 108.7 . . . no
C(2*) C(1*) H(2*) 108.7 . . . no
C(2*) C(1*) H(3*) 108.7 . . . no
H(2*) C(1*) H(3*) 109.5 . . . no
C(4*) C(3*) O(1*) 112.5(3) . . . yes
C(4*) C(3*) H(6*) 108.7 . . . no
C(4*) C(3*) H(7*) 108.7 . . . no
O(1*) C(3*) H(6*) 108.7 . . . no
O(1*) C(3*) H(7*) 108.7 . . . no
H(6*) C(3*) H(7*) 109.5 . . . no
C(1*) C(2*) O(1*) 109.6(3) . . . yes
C(1*) C(2*) H(4*) 109.5 . . . no
C(1*) C(2*) H(5*) 109.5 . . . no
O(1*) C(2*) H(4*) 109.5 . . . no
O(1*) C(2*) H(5*) 109.5 . . . no
H(4*) C(2*) H(5*) 109.5 . . . no
C(3*) O(1*) C(2*) 113.4(3) . . . yes

loop_
_geom_bond_atom_site_label_1
_geom_bond_atom_site_label_2
_geom_bond_distance
_geom_bond_site_symmetry_1
_geom_bond_site_symmetry_2
_geom_bond_publ_flag
Ag(1) O(2) 2.801(2) . . yes
Ag(1) N(1) 2.196(2) . . yes
Ag(1) O(2*) 2.801(2) . . yes
Ag(1) N(1*) 2.196(2) . . yes
P(1) F(1) 1.538(4) . . yes
P(1) F(2) 1.571(3) . . yes
P(1) F(3) 1.527(4) . . yes
P(1) F(1*) 1.538(4) . . yes
P(1) F(2*) 1.571(3) . . yes
P(1) F(3*) 1.527(4) . . yes
O(1) C(2) 1.421(4) . . yes
O(1) C(3) 1.421(4) . . yes
O(2) C(4) 1.429(4) . . yes
O(2) C(5) 1.419(4) . . yes
N(1) C(1) 1.485(4) . . yes
N(1) C(6) 1.466(4) . . yes
N(1) H(1) 0.95 . . no
C(1) C(2) 1.488(5) . . yes
C(1) H(2) 0.95 . . no
C(1) H(3) 0.95 . . no
C(2) H(4) 0.95 . . no
C(2) H(5) 0.95 . . no
C(3) C(4) 1.500(5) . . yes
C(3) H(6) 0.95 . . no
C(3) H(7) 0.95 . . no
C(4) H(8) 0.95 . . no
C(4) H(9) 0.95 . . no
C(5) H(10) 0.95 . . no
C(5) H(11) 0.95 . . no
C(5) C(6*) 1.496(5) . . yes
C(6) H(12) 0.95 . . no
C(6) H(13) 0.95 . . no
C(6) C(5*) 1.496(5) . . yes
O(2*) C(5*) 1.419(4) . . yes
O(2*) C(4*) 1.429(4) . . yes
N(1*) C(6*) 1.466(4) . . yes
N(1*) C(1*) 1.485(4) . . yes
N(1*) H(1*) 0.95 . . no
C(6*) H(12*) 0.95 . . no
C(6*) H(13*) 0.95 . . no
C(5*) H(10*) 0.95 . . no
C(5*) H(11*) 0.95 . . no
C(4*) C(3*) 1.500(5) . . yes
C(4*) H(8*) 0.95 . . no
C(4*) H(9*) 0.95 . . no
C(1*) C(2*) 1.488(5) . . yes
C(1*) H(2*) 0.95 . . no
C(1*) H(3*) 0.95 . . no
C(3*) O(1*) 1.421(4) . . yes
C(3*) H(6*) 0.95 . . no
C(3*) H(7*) 0.95 . . no
C(2*) O(1*) 1.421(4) . . yes
C(2*) H(4*) 0.95 . . no
C(2*) H(5*) 0.95 . . no

loop_
_geom_contact_atom_site_label_1
_geom_contact_atom_site_label_2
_geom_contact_distance
_geom_contact_site_symmetry_1
_geom_contact_site_symmetry_2
_geom_contact_publ_flag
Ag(1) F(1) 3.362(4) . 7_556 no
Ag(1) F(1*) 3.362(4) . 7_556 no
Ag(1) F(3) 3.496(5) . 7_546 no
Ag(1) F(3*) 3.496(5) . 7_546 no
F(1) C(1) 3.304(5) . 7_556 no
F(1) N(1) 3.467(5) . 7_556 no
F(2) F(1*) 2.196(5) . 2 no
F(2) C(1*) 3.410(4) . 5_444 no
F(2) C(4) 3.516(4) . 3_656 no
F(3) F(2*) 2.185(5) . 2 no
F(3) F(1*) 3.065(6) . 2 no
F(3) C(5) 3.409(6) . 7_546 no
F(3) N(1*) 3.437(5) . 7_546 no
F(3) C(1*) 3.482(5) . 5_444 no
O(1) C(6) 3.393(4) . 3_656 no
O(1) N(1) 3.453(3) . 3_656 no
N(1) F(3*) 3.437(5) . 7_546 no
N(1) O(1*) 3.453(3) . 4_554 no
N(1) F(1*) 3.467(5) . 8 no
C(1) F(1*) 3.304(5) . 8 no
C(1) F(2*) 3.410(4) . 5 no
C(1) F(3*) 3.482(5) . 5 no
C(4) F(2*) 3.516(4) . 4_655 no
C(5) F(3*) 3.409(6) . 8_545 no
C(6) O(1*) 3.393(4) . 4_554 no
N(1*) F(3*) 3.437(5) . 8_545 no
N(1*) O(1*) 3.453(3) . 3_657 no
N(1*) F(1*) 3.467(5) . 7_556 no
F(1*) F(3*) 2.073(6) . 2 no
F(1*) F(2*) 2.179(5) . 2 no
F(1*) F(1*) 2.244(7) . 2 no
F(1*) C(1*) 3.304(5) . 7_556 no
F(2*) F(3*) 2.218(5) . 2 no
F(2*) F(2*) 3.141(6) . 2 no
F(2*) C(1*) 3.410(4) . 6_546 no
F(2*) C(4*) 3.516(4) . 3_556 no
F(3*) F(3*) 2.273(7) . 2 no
F(3*) C(5*) 3.409(6) . 7_546 no
F(3*) C(1*) 3.482(5) . 6_546 no
C(6*) O(1*) 3.393(4) . 3_657 no

loop_
_geom_torsion_atom_site_label_1
_geom_torsion_atom_site_label_2
_geom_torsion_atom_site_label_3
_geom_torsion_atom_site_label_4
_geom_torsion_site_symmetry_1
_geom_torsion_site_symmetry_2
_geom_torsion_site_symmetry_3
_geom_torsion_site_symmetry_4
_geom_torsion
_geom_torsion_publ_flag
Ag(1) O(2) C(4) C(3) . . . . 75.0(3) no
Ag(1) O(2) C(5) C(6*) . . . . -45.8(3) no
Ag(1) N(1) C(1) C(2) . . . . 37.9(3) no
Ag(1) N(1) C(6) C(5*) . . . . -52.3(3) no
Ag(1) O(2*) C(5*) C(6) . . . . -45.8(3) no
Ag(1) O(2*) C(4*) C(3*) . . . . 75.0(3) no
Ag(1) N(1*) C(6*) C(5) . . . . -52.3(3) no
Ag(1) N(1*) C(1*) C(2*) . . . . 37.9(3) no
O(1) C(2) C(1) N(1) . . . . 61.1(3) no
O(1) C(3) C(4) O(2) . . . . -69.2(3) no
O(2) Ag(1) N(1) C(1) . . . . -49.5(2) no
O(2) Ag(1) N(1) C(6) . . . . -178.0(2) no
O(2) Ag(1) O(2*) C(5*) . . . . -73.4(3) no
O(2) Ag(1) O(2*) C(4*) . . . . 48.9(4) no
O(2) Ag(1) N(1*) C(6*) . . . . 16.9(2) no
O(2) Ag(1) N(1*) C(1*) . . . . 145.3(2) no
O(2) C(5) C(6*) N(1*) . . . . 71.9(3) no
N(1) Ag(1) O(2) C(4) . . . . -36.6(2) no
N(1) Ag(1) O(2) C(5) . . . . -158.9(2) no
N(1) Ag(1) O(2*) C(5*) . . . . 16.7(2) no
N(1) Ag(1) O(2*) C(4*) . . . . 139.0(2) no
N(1) Ag(1) N(1*) C(6*) . . . . 100(1) no
N(1) Ag(1) N(1*) C(1*) . . . . -131(1) no
N(1) C(6) C(5*) O(2*) . . . . 71.9(3) no
C(1) N(1) Ag(1) O(2*) . . . . 145.3(2) no
C(1) N(1) Ag(1) N(1*) . . . . -131(1) no
C(1) N(1) C(6) C(5*) . . . . 176.8(3) no
C(1) C(2) O(1) C(3) . . . . -167.1(3) no
C(2) O(1) C(3) C(4) . . . . 101.7(3) no
C(2) C(1) N(1) C(6) . . . . 167.4(3) no
C(3) C(4) O(2) C(5) . . . . -170.4(3) no
C(4) O(2) Ag(1) O(2*) . . . . 48.9(4) no
C(4) O(2) Ag(1) N(1*) . . . . 139.0(2) no
C(4) O(2) C(5) C(6*) . . . . -172.9(3) no
C(5) O(2) Ag(1) O(2*) . . . . -73.4(3) no
C(5) O(2) Ag(1) N(1*) . . . . 16.7(2) no
C(5) C(6*) N(1*) C(1*) . . . . 176.8(3) no
C(6) N(1) Ag(1) O(2*) . . . . 16.9(2) no
C(6) N(1) Ag(1) N(1*) . . . . 100(1) no
C(6) C(5*) O(2*) C(4*) . . . . -172.9(3) no
O(2*) Ag(1) N(1*) C(6*) . . . . -178.0(2) no
O(2*) Ag(1) N(1*) C(1*) . . . . -49.5(2) no
O(2*) C(4*) C(3*) O(1*) . . . . -69.2(3) no
N(1*) Ag(1) O(2*) C(5*) . . . . -158.9(2) no
N(1*) Ag(1) O(2*) C(4*) . . . . -36.6(2) no
N(1*) C(1*) C(2*) O(1*) . . . . 61.1(3) no
C(6*) N(1*) C(1*) C(2*) . . . . 167.4(3) no
C(5*) O(2*) C(4*) C(3*) . . . . -170.4(3) no
C(4*) C(3*) O(1*) C(2*) . . . . 101.7(3) no
C(1*) C(2*) O(1*) C(3*) . . . . -167.1(3) no
